data_4331531
loop_
_publ_author_name
'Vinkl\'arek, Jarom\'ir'
'Pal\'a\<ckov\'a, Hana'
'Honz\'i\<cek, Jan'
'Holubov\'a, Jana'
'Hol\<capek, Michal'
'C\'isa\<rov\'a, Ivana'

_publ_section_title
;
 Investigation of Vanadocene(IV) \a-Amino Acid Complexes:&#x00A0;
 Synthesis, Structure, and Behavior in Physiological Solutions, Human
 Plasma, and Blood
;
_journal_issue 5
_journal_name_full 'Inorganic Chemistry'
_journal_page_first 2156
_journal_page_last 2162
_journal_paper_doi 10.1021/ic050687u
_journal_volume 45
_journal_year 2006
_chemical_absolute_configuration ad
_chemical_compound_source 'synthesized by the authors'
_chemical_formula_moiety 'C15 H20 N O2 V, F6 P'
_chemical_formula_sum 'C15 H20 F6 N O2 P V'
_chemical_formula_weight 442.23
_chemical_name_systematic
; 
 ? 
;
_space_group_IT_number 4
_symmetry_cell_setting monoclinic
_symmetry_space_group_name_Hall 'P 2yb'
_symmetry_space_group_name_H-M 'P 1 21 1'
_atom_sites_solution_hydrogens difmap
_atom_sites_solution_primary direct
_atom_sites_solution_secondary difmap
_audit_creation_method SHELXL-97
_cell_angle_alpha 90.00
_cell_angle_beta 108.1800(15)
_cell_angle_gamma 90.00
_cell_formula_units_Z 2
_cell_length_a 6.1600(2)
_cell_length_b 15.4740(4)
_cell_length_c 9.7220(3)
_cell_measurement_reflns_used 2066
_cell_measurement_temperature 150(2)
_cell_measurement_theta_max 27.5
_cell_measurement_theta_min 1
_cell_volume 880.44(5)
_computing_cell_refinement 'COLLECT and DENZO'
_computing_data_collection 'COLLECT (Hooft, 1998) and DENZO (Otwinowski & Minor, 1997)'
_computing_data_reduction 'COLLECT and DENZO'
_computing_structure_refinement 'SHELXL-97 (Sheldrick, 1997)'
_computing_structure_solution 'SIR92 (Altomare et al., 1994)'
_diffrn_ambient_temperature 150(2)
_diffrn_detector_area_resol_mean 9.091
_diffrn_measured_fraction_theta_full 0.994
_diffrn_measured_fraction_theta_max 0.994
_diffrn_measurement_device_type 'Nonius KappaCCD area detector'
_diffrn_measurement_method '\f and \w scans to fill the Ewald sphere'
_diffrn_radiation_monochromator graphite
_diffrn_radiation_source 'fine-focus sealed tube'
_diffrn_radiation_type MoK\a
_diffrn_radiation_wavelength 0.71073
_diffrn_reflns_av_R_equivalents 0.033
_diffrn_reflns_av_sigmaI/netI 0.0273
_diffrn_reflns_limit_h_max 8
_diffrn_reflns_limit_h_min -8
_diffrn_reflns_limit_k_max 20
_diffrn_reflns_limit_k_min -19
_diffrn_reflns_limit_l_max 12
_diffrn_reflns_limit_l_min -12
_diffrn_reflns_number 12060
_diffrn_reflns_theta_full 27.53
_diffrn_reflns_theta_max 27.53
_diffrn_reflns_theta_min 2.20
_diffrn_standards_number 0
_exptl_absorpt_coefficient_mu 0.724
_exptl_absorpt_correction_type none
_exptl_crystal_colour green
_exptl_crystal_density_diffrn 1.668
_exptl_crystal_density_method 'not measured'
_exptl_crystal_description plate
_exptl_crystal_F_000 450
_exptl_crystal_size_max 0.4
_exptl_crystal_size_mid 0.3
_exptl_crystal_size_min 0.25
_refine_diff_density_max 0.631
_refine_diff_density_min -0.363
_refine_diff_density_rms 0.055
_refine_ls_abs_structure_details 'Flack H D (1983), Acta Cryst. A39, 876-881'
_refine_ls_abs_structure_Flack -0.003(18)
_refine_ls_extinction_method none
_refine_ls_goodness_of_fit_ref 1.038
_refine_ls_hydrogen_treatment mixed
_refine_ls_matrix_type full
_refine_ls_number_parameters 245
_refine_ls_number_reflns 4005
_refine_ls_number_restraints 1
_refine_ls_restrained_S_all 1.037
_refine_ls_R_factor_all 0.0349
_refine_ls_R_factor_gt 0.0319
_refine_ls_shift/su_max 0.000
_refine_ls_shift/su_mean 0.000
_refine_ls_structure_factor_coef Fsqd
_refine_ls_weighting_details 'calc w=1/[\s^2^(Fo^2^)+(0.0270P)^2^+0.7349P] where P=(Fo^2^+2Fc^2^)/3'
_refine_ls_weighting_scheme calc
_refine_ls_wR_factor_gt 0.0722
_refine_ls_wR_factor_ref 0.0744
_reflns_number_gt 3811
_reflns_number_total 4005
_reflns_threshold_expression I>2\s(I)
_cod_data_source_file ic050687usup1.cif
_cod_data_source_block vcpvalcl-vinkl
_cod_original_sg_symbol_H-M 'P 21'
_cod_database_code 4331531

loop_
_symmetry_equiv_pos_as_xyz
'x, y, z'
'-x, y+1/2, -z'

loop_
_atom_site_label
_atom_site_type_symbol
_atom_site_fract_x
_atom_site_fract_y
_atom_site_fract_z
_atom_site_U_iso_or_equiv
_atom_site_adp_type
_atom_site_occupancy
_atom_site_symmetry_multiplicity
_atom_site_calc_flag
_atom_site_refinement_flags
V1 V 0.63604(6) 0.45706(2) 0.18348(4) 0.01780(9) Uani 1 1 d .
C1 C 0.7027(5) 0.32720(16) 0.0894(3) 0.0247(5) Uani 1 1 d .
H1 H 0.6644 0.3177 -0.0098 0.030 Uiso 1 1 calc R
C2 C 0.9142(4) 0.35937(16) 0.1809(3) 0.0248(5) Uani 1 1 d .
H2 H 1.0373 0.3768 0.1515 0.030 Uiso 1 1 calc R
C3 C 0.9055(4) 0.36036(16) 0.3230(3) 0.0250(5) Uani 1 1 d .
H3 H 1.0232 0.3769 0.4049 0.030 Uiso 1 1 calc R
C4 C 0.6875(5) 0.33197(15) 0.3199(3) 0.0265(5) Uani 1 1 d .
H4 H 0.6357 0.3270 0.3997 0.032 Uiso 1 1 calc R
C5 C 0.5609(4) 0.31227(16) 0.1766(3) 0.0270(5) Uani 1 1 d .
H5 H 0.4105 0.2929 0.1446 0.032 Uiso 1 1 calc R
C6 C 0.6912(4) 0.49972(17) -0.0315(3) 0.0268(5) Uani 1 1 d .
H6 H 0.7999 0.4741 -0.0667 0.032 Uiso 1 1 calc R
C7 C 0.7273(5) 0.57114(17) 0.0612(3) 0.0277(6) Uani 1 1 d .
H7 H 0.8638 0.6011 0.0991 0.033 Uiso 1 1 calc R
C8 C 0.5177(5) 0.58942(17) 0.0870(3) 0.0301(6) Uani 1 1 d .
H8 H 0.4927 0.6336 0.1452 0.036 Uiso 1 1 calc R
C9 C 0.3550(5) 0.52955(19) 0.0097(3) 0.0328(6) Uani 1 1 d .
H9 H 0.2028 0.5275 0.0068 0.039 Uiso 1 1 calc R
C10 C 0.4603(4) 0.47309(18) -0.0628(3) 0.0310(6) Uani 1 1 d .
H10 H 0.3914 0.4266 -0.1207 0.037 Uiso 1 1 calc R
C11 C 0.4503(4) 0.50002(15) 0.4143(3) 0.0218(5) Uani 1 1 d .
C12 C 0.7034(4) 0.52023(15) 0.4870(2) 0.0196(4) Uani 1 1 d .
H12 H 0.7730 0.4685 0.5411 0.023 Uiso 1 1 calc R
C13 C 0.7442(4) 0.59463(16) 0.5961(3) 0.0242(5) Uani 1 1 d .
H13 H 0.6685 0.5792 0.6676 0.029 Uiso 1 1 calc R
C14 C 0.9970(5) 0.6042(2) 0.6766(3) 0.0349(6) Uani 1 1 d .
H14A H 1.0589 0.5492 0.7150 0.052 Uiso 1 1 calc R
H14B H 1.0177 0.6447 0.7544 0.052 Uiso 1 1 calc R
H14C H 1.0744 0.6249 0.6112 0.052 Uiso 1 1 calc R
C15 C 0.6417(5) 0.67966(17) 0.5275(3) 0.0331(6) Uani 1 1 d .
H15A H 0.7094 0.6959 0.4548 0.050 Uiso 1 1 calc R
H15B H 0.6712 0.7237 0.6006 0.050 Uiso 1 1 calc R
H15C H 0.4797 0.6730 0.4839 0.050 Uiso 1 1 calc R
N1 N 0.8111(3) 0.53309(13) 0.3700(2) 0.0197(4) Uani 1 1 d .
H1A H 0.797(4) 0.5868(19) 0.351(3) 0.015(6) Uiso 1 1 d .
H1B H 0.967(6) 0.518(3) 0.405(4) 0.051(10) Uiso 1 1 d .
O1 O 0.3972(2) 0.47259(12) 0.28135(18) 0.0241(4) Uani 1 1 d .
O2 O 0.3113(3) 0.50634(13) 0.4806(2) 0.0300(4) Uani 1 1 d .
P1 P 0.97723(11) 0.28971(4) 0.76579(7) 0.02507(15) Uani 1 1 d .
F1 F 0.7221(3) 0.32109(16) 0.6972(3) 0.0694(7) Uani 1 1 d .
F2 F 1.0598(4) 0.35501(13) 0.6648(2) 0.0500(5) Uani 1 1 d .
F3 F 1.2366(3) 0.26124(12) 0.8344(2) 0.0456(4) Uani 1 1 d .
F4 F 0.8988(4) 0.22608(13) 0.8690(3) 0.0658(7) Uani 1 1 d .
F5 F 0.9443(4) 0.21443(15) 0.6511(3) 0.0714(8) Uani 1 1 d .
F6 F 1.0154(3) 0.36520(12) 0.8825(2) 0.0483(5) Uani 1 1 d .

loop_
_atom_site_aniso_label
_atom_site_aniso_U_11
_atom_site_aniso_U_22
_atom_site_aniso_U_33
_atom_site_aniso_U_23
_atom_site_aniso_U_13
_atom_site_aniso_U_12
V1 0.01458(15) 0.01860(17) 0.01963(17) -0.00123(16) 0.00450(12) -0.00178(16)
C1 0.0288(12) 0.0192(11) 0.0248(12) -0.0052(9) 0.0065(10) 0.0009(10)
C2 0.0218(11) 0.0232(12) 0.0317(13) 0.0025(10) 0.0115(10) 0.0053(9)
C3 0.0260(12) 0.0193(12) 0.0266(12) 0.0007(9) 0.0039(10) 0.0044(10)
C4 0.0355(14) 0.0179(11) 0.0285(13) 0.0031(10) 0.0137(11) 0.0007(10)
C5 0.0253(12) 0.0199(12) 0.0355(14) -0.0024(10) 0.0089(10) -0.0039(9)
C6 0.0327(13) 0.0273(12) 0.0201(12) 0.0040(10) 0.0077(10) -0.0008(10)
C7 0.0291(13) 0.0247(13) 0.0286(14) 0.0028(11) 0.0079(10) -0.0058(11)
C8 0.0371(14) 0.0222(13) 0.0305(14) 0.0059(10) 0.0097(11) 0.0078(11)
C9 0.0229(12) 0.0375(15) 0.0318(14) 0.0099(11) -0.0004(10) 0.0057(11)
C10 0.0318(12) 0.0330(16) 0.0214(11) 0.0046(10) -0.0017(9) -0.0029(11)
C11 0.0187(11) 0.0204(11) 0.0280(12) -0.0005(10) 0.0095(9) -0.0017(9)
C12 0.0152(10) 0.0230(11) 0.0203(11) -0.0008(9) 0.0052(8) 0.0017(8)
C13 0.0218(11) 0.0269(12) 0.0235(12) -0.0004(10) 0.0065(9) 0.0017(9)
C14 0.0304(14) 0.0408(15) 0.0274(14) -0.0091(12) 0.0004(11) 0.0046(12)
C15 0.0294(13) 0.0256(13) 0.0428(16) -0.0058(12) 0.0092(12) 0.0074(11)
N1 0.0157(9) 0.0204(10) 0.0236(10) -0.0024(8) 0.0071(8) -0.0006(8)
O1 0.0133(6) 0.0343(11) 0.0250(8) -0.0047(7) 0.0065(6) -0.0031(7)
O2 0.0205(8) 0.0426(11) 0.0316(10) -0.0026(8) 0.0146(7) -0.0021(7)
P1 0.0228(3) 0.0229(3) 0.0287(3) -0.0055(3) 0.0068(3) 0.0020(2)
F1 0.0267(9) 0.0707(15) 0.0985(19) -0.0090(13) 0.0017(10) 0.0158(10)
F2 0.0636(12) 0.0538(12) 0.0375(10) 0.0178(9) 0.0231(9) 0.0144(10)
F3 0.0263(8) 0.0440(10) 0.0611(12) 0.0123(9) 0.0061(8) 0.0088(7)
F4 0.0797(15) 0.0368(11) 0.1088(19) 0.0199(11) 0.0697(15) 0.0060(10)
F5 0.0524(12) 0.0738(15) 0.0910(18) -0.0617(14) 0.0268(12) -0.0184(11)
F6 0.0608(11) 0.0446(11) 0.0503(11) -0.0249(9) 0.0328(9) -0.0133(9)

loop_
_atom_type_symbol
_atom_type_description
_atom_type_scat_dispersion_real
_atom_type_scat_dispersion_imag
_atom_type_scat_source
C C 0.0033 0.0016 'International Tables Vol C Tables 4.2.6.8 and 6.1.1.4'
H H 0.0000 0.0000 'International Tables Vol C Tables 4.2.6.8 and 6.1.1.4'
O O 0.0106 0.0060 'International Tables Vol C Tables 4.2.6.8 and 6.1.1.4'
N N 0.0061 0.0033 'International Tables Vol C Tables 4.2.6.8 and 6.1.1.4'
F F 0.0171 0.0103 'International Tables Vol C Tables 4.2.6.8 and 6.1.1.4'
P P 0.1023 0.0942 'International Tables Vol C Tables 4.2.6.8 and 6.1.1.4'
V V 0.3005 0.5294 'International Tables Vol C Tables 4.2.6.8 and 6.1.1.4'

loop_
_geom_angle_atom_site_label_1
_geom_angle_atom_site_label_2
_geom_angle_atom_site_label_3
_geom_angle
O1 V1 N1 77.45(7)
O1 V1 C8 84.23(9)
N1 V1 C8 82.36(9)
O1 V1 C5 87.67(8)
N1 V1 C5 127.28(9)
C8 V1 C5 146.56(10)
O1 V1 C2 138.43(8)
N1 V1 C2 100.98(8)
C8 V1 C2 137.20(9)
C5 V1 C2 59.87(9)
O1 V1 C7 119.30(9)
N1 V1 C7 82.89(9)
C8 V1 C7 36.15(10)
C5 V1 C7 145.05(10)
C2 V1 C7 101.37(9)
O1 V1 C1 122.94(9)
N1 V1 C1 135.25(9)
C8 V1 C1 134.20(10)
C5 V1 C1 35.92(9)
C2 V1 C1 36.03(9)
C7 V1 C1 111.34(10)
O1 V1 C9 78.12(9)
N1 V1 C9 114.70(10)
C8 V1 C9 35.61(10)
C5 V1 C9 110.95(10)
C2 V1 C9 135.08(10)
C7 V1 C9 59.58(10)
C1 V1 C9 108.73(10)
O1 V1 C4 79.48(8)
N1 V1 C4 91.80(9)
C8 V1 C4 163.54(9)
C5 V1 C4 35.51(9)
C2 V1 C4 58.98(9)
C7 V1 C4 158.40(10)
C1 V1 C4 59.10(9)
C9 V1 C4 140.12(10)
O1 V1 C10 107.65(8)
N1 V1 C10 139.88(9)
C8 V1 C10 59.36(10)
C5 V1 C10 92.84(10)
C2 V1 C10 99.76(10)
C7 V1 C10 59.49(9)
C1 V1 C10 76.45(10)
C9 V1 C10 35.38(10)
C4 V1 C10 128.31(10)
O1 V1 C6 137.04(8)
N1 V1 C6 115.43(9)
C8 V1 C6 59.32(10)
C5 V1 C6 109.78(10)
C2 V1 C6 81.79(9)
C7 V1 C6 35.35(9)
C1 V1 C6 78.18(10)
C9 V1 C6 59.09(10)
C4 V1 C6 136.38(9)
C10 V1 C6 35.73(9)
O1 V1 C3 107.24(8)
N1 V1 C3 77.38(8)
C8 V1 C3 153.67(10)
C5 V1 C3 59.23(9)
C2 V1 C3 35.25(9)
C7 V1 C3 123.41(9)
C1 V1 C3 59.12(9)
C9 V1 C3 167.83(10)
C4 V1 C3 35.21(9)
C10 V1 C3 133.63(10)
C6 V1 C3 115.47(9)
C5 C1 C2 107.5(2)
C5 C1 V1 71.55(14)
C2 C1 V1 71.74(14)
C5 C1 H1 126.3
C2 C1 H1 126.3
V1 C1 H1 122.2
C3 C2 C1 108.2(2)
C3 C2 V1 73.90(14)
C1 C2 V1 72.23(14)
C3 C2 H2 125.9
C1 C2 H2 125.9
V1 C2 H2 119.8
C2 C3 C4 107.8(2)
C2 C3 V1 70.85(14)
C4 C3 V1 71.68(14)
C2 C3 H3 126.1
C4 C3 H3 126.1
V1 C3 H3 123.0
C5 C4 C3 108.8(2)
C5 C4 V1 71.19(14)
C3 C4 V1 73.11(14)
C5 C4 H4 125.6
C3 C4 H4 125.6
V1 C4 H4 121.7
C4 C5 C1 107.7(2)
C4 C5 V1 73.30(14)
C1 C5 V1 72.53(14)
C4 C5 H5 126.1
C1 C5 H5 126.1
V1 C5 H5 119.9
C7 C6 C10 108.3(2)
C7 C6 V1 71.46(15)
C10 C6 V1 72.00(14)
C7 C6 H6 125.9
C10 C6 H6 125.9
V1 C6 H6 122.4
C6 C7 C8 107.5(2)
C6 C7 V1 73.20(15)
C8 C7 V1 71.24(15)
C6 C7 H7 126.2
C8 C7 H7 126.2
V1 C7 H7 121.1
C9 C8 C7 108.2(2)
C9 C8 V1 73.09(15)
C7 C8 V1 72.60(15)
C9 C8 H8 125.9
C7 C8 H8 125.9
V1 C8 H8 120.2
C8 C9 C10 108.5(2)
C8 C9 V1 71.30(14)
C10 C9 V1 72.83(15)
C8 C9 H9 125.8
C10 C9 H9 125.8
V1 C9 H9 121.8
C9 C10 C6 107.5(2)
C9 C10 V1 71.78(15)
C6 C10 V1 72.27(14)
C9 C10 H10 126.2
C6 C10 H10 126.2
V1 C10 H10 121.5
O2 C11 O1 123.2(2)
O2 C11 C12 121.3(2)
O1 C11 C12 115.45(19)
N1 C12 C11 107.77(18)
N1 C12 C13 114.21(19)
C11 C12 C13 113.37(18)
N1 C12 H12 107.0
C11 C12 H12 107.0
C13 C12 H12 107.0
C14 C13 C15 111.1(2)
C14 C13 C12 110.5(2)
C15 C13 C12 113.0(2)
C14 C13 H13 107.3
C15 C13 H13 107.3
C12 C13 H13 107.3
C13 C14 H14A 109.5
C13 C14 H14B 109.5
H14A C14 H14B 109.5
C13 C14 H14C 109.5
H14A C14 H14C 109.5
H14B C14 H14C 109.5
C13 C15 H15A 109.5
C13 C15 H15B 109.5
H15A C15 H15B 109.5
C13 C15 H15C 109.5
H15A C15 H15C 109.5
H15B C15 H15C 109.5
C12 N1 V1 110.10(14)
C12 N1 H1A 105.1(18)
V1 N1 H1A 111.0(18)
C12 N1 H1B 109(2)
V1 N1 H1B 111(2)
H1A N1 H1B 110(3)
C11 O1 V1 121.15(13)
F1 P1 F5 92.11(13)
F1 P1 F4 89.93(14)
F5 P1 F4 89.52(14)
F1 P1 F3 178.15(13)
F5 P1 F3 89.01(12)
F4 P1 F3 91.56(12)
F1 P1 F6 88.95(12)
F5 P1 F6 178.94(13)
F4 P1 F6 90.63(12)
F3 P1 F6 89.93(11)
F1 P1 F2 90.68(13)
F5 P1 F2 91.60(13)
F4 P1 F2 178.71(14)
F3 P1 F2 87.82(10)
F6 P1 F2 88.24(11)

loop_
_geom_bond_atom_site_label_1
_geom_bond_atom_site_label_2
_geom_bond_distance
V1 O1 2.0004(16)
V1 N1 2.148(2)
V1 C8 2.276(2)
V1 C5 2.285(2)
V1 C2 2.291(2)
V1 C7 2.294(3)
V1 C1 2.297(2)
V1 C9 2.299(3)
V1 C4 2.312(2)
V1 C10 2.312(2)
V1 C6 2.316(2)
V1 C3 2.330(2)
C1 C5 1.413(4)
C1 C2 1.419(4)
C1 H1 0.9300
C2 C3 1.399(4)
C2 H2 0.9300
C3 C4 1.404(4)
C3 H3 0.9300
C4 C5 1.402(4)
C4 H4 0.9300
C5 H5 0.9300
C6 C7 1.400(4)
C6 C10 1.420(4)
C6 H6 0.9300
C7 C8 1.418(4)
C7 H7 0.9300
C8 C9 1.399(4)
C8 H8 0.9300
C9 C10 1.401(4)
C9 H9 0.9300
C10 H10 0.9300
C11 O2 1.226(3)
C11 O1 1.301(3)
C11 C12 1.530(3)
C12 N1 1.498(3)
C12 C13 1.532(3)
C12 H12 0.9800
C13 C14 1.517(3)
C13 C15 1.520(4)
C13 H13 0.9800
C14 H14A 0.9600
C14 H14B 0.9600
C14 H14C 0.9600
C15 H15A 0.9600
C15 H15B 0.9600
C15 H15C 0.9600
N1 H1A 0.85(3)
N1 H1B 0.94(4)
P1 F1 1.580(2)
P1 F5 1.5813(19)
P1 F4 1.585(2)
P1 F3 1.5895(17)
P1 F6 1.5937(18)
P1 F2 1.599(2)

loop_
_geom_hbond_atom_site_label_D
_geom_hbond_atom_site_label_H
_geom_hbond_atom_site_label_A
_geom_hbond_distance_DH
_geom_hbond_distance_HA
_geom_hbond_distance_DA
_geom_hbond_angle_DHA
_geom_hbond_site_symmetry_A
N1 H1A F5 0.85(3) 2.54(3) 3.222(3) 138(2) 2_756
N1 H1B O2 0.94(4) 2.02(4) 2.959(3) 170(3) 1_655
